data_7240533
loop_
_publ_author_name
'Podjed, Nina'
'Modec, Barbara'
'Alcaide, Mar\'ia M.'
'L\'opez-Serrano, Joaqu\'in'

_publ_section_title
;
 From cyclic amines and acetonitrile to amidine zinc(ii) complexes
;
_journal_issue 31
_journal_name_full 'RSC Advances'
_journal_page_first 18200
_journal_page_last 18221
_journal_paper_doi 10.1039/D0RA03192E
_journal_volume 10
_journal_year 2020
_chemical_formula_moiety 'C26 H24 N4 O4 Zn, 2(C H Cl3)'
_chemical_formula_sum 'C28 H26 Cl6 N4 O4 Zn'
_chemical_formula_weight 760.60
_space_group_crystal_system monoclinic
_space_group_IT_number 14
_space_group_name_Hall '-P 2yn'
_space_group_name_H-M_alt 'P 1 21/n 1'
_atom_sites_solution_hydrogens mixed
_audit_creation_date 2019-12-16
_audit_creation_method
;
Olex2 1.2
(compiled 2018.05.29 svn.r3508 for OlexSys, GUI svn.r5506)
;
_audit_update_record
;
2019-12-19 deposited with the CCDC.	2020-04-29 downloaded from the CCDC.
;
_cell_angle_alpha 90
_cell_angle_beta 97.780(2)
_cell_angle_gamma 90
_cell_formula_units_Z 4
_cell_length_a 10.2026(3)
_cell_length_b 20.3546(5)
_cell_length_c 15.8428(5)
_cell_measurement_reflns_used 13275
_cell_measurement_temperature 150.00(10)
_cell_measurement_theta_max 29.5850
_cell_measurement_theta_min 2.7080
_cell_volume 3259.79(16)
_computing_cell_refinement 'CrysAlisPro 1.171.39.46e (Rigaku OD, 2018)'
_computing_data_collection 'CrysAlisPro 1.171.39.46e (Rigaku OD, 2018)'
_computing_data_reduction 'CrysAlisPro 1.171.39.46e (Rigaku OD, 2018)'
_computing_molecular_graphics 'Olex2 (Dolomanov et al., 2009)'
_computing_publication_material 'Olex2 (Dolomanov et al., 2009)'
_computing_structure_refinement 'ShelXL (Sheldrick, 2015)'
_computing_structure_solution 'SHELXT 2018/2 (Sheldrick, 2018)'
_diffrn_ambient_environment N~2~
_diffrn_ambient_temperature 150.00(10)
_diffrn_detector 'CCD plate'
_diffrn_detector_area_resol_mean 10.4933
_diffrn_detector_type Atlas
_diffrn_measured_fraction_theta_full 0.999
_diffrn_measured_fraction_theta_max 0.999
_diffrn_measurement_details
;
List of Runs (angles in degrees, time in seconds):

  # Type    Start    End  Width  t~exp~   \w     \q     \k     \f   Frames
#--------------------------------------------------------------------------
  1  \w    -48.00  65.00   1.00   32.50    --  -14.21  77.00 120.00  113
  2  \w    -19.00  93.00   1.00   32.50    --   14.36  77.00-150.00  112
  3  \w    -19.00  93.00   1.00   32.50    --   14.36  77.00 -30.00  112
  4  \w    -12.00  42.00   1.00   32.50    --   14.36  37.00 120.00   54
  5  \w     34.00 103.00   1.00   32.50    --   14.36-178.00  30.00   69
;
_diffrn_measurement_device 'four-circle diffractometer'
_diffrn_measurement_device_type 'SuperNova, Dual, Cu at home/near, Atlas'
_diffrn_measurement_method '\w scans'
_diffrn_orient_matrix_type 'CrysAlisPro convention (1999,Acta A55,543-557)'
_diffrn_orient_matrix_UB_11 -0.0043317000
_diffrn_orient_matrix_UB_12 0.0337678000
_diffrn_orient_matrix_UB_13 0.0103163000
_diffrn_orient_matrix_UB_21 0.0245611000
_diffrn_orient_matrix_UB_22 0.0085413000
_diffrn_orient_matrix_UB_23 -0.0383374000
_diffrn_orient_matrix_UB_31 -0.0655893000
_diffrn_orient_matrix_UB_32 0.0009758000
_diffrn_orient_matrix_UB_33 -0.0215808000
_diffrn_radiation_monochromator mirror
_diffrn_radiation_probe x-ray
_diffrn_radiation_type MoK\a
_diffrn_radiation_wavelength 0.71073
_diffrn_reflns_av_R_equivalents 0.0340
_diffrn_reflns_av_unetI/netI 0.0254
_diffrn_reflns_Laue_measured_fraction_full 0.999
_diffrn_reflns_Laue_measured_fraction_max 0.999
_diffrn_reflns_limit_h_max 13
_diffrn_reflns_limit_h_min -13
_diffrn_reflns_limit_k_max 26
_diffrn_reflns_limit_k_min -26
_diffrn_reflns_limit_l_max 19
_diffrn_reflns_limit_l_min -20
_diffrn_reflns_number 38010
_diffrn_reflns_point_group_measured_fraction_full 0.999
_diffrn_reflns_point_group_measured_fraction_max 0.999
_diffrn_reflns_theta_full 25.242
_diffrn_reflns_theta_max 27.499
_diffrn_reflns_theta_min 2.385
_diffrn_source 'micro-focus sealed X-ray tube'
_diffrn_source_type 'SuperNova (Mo) X-ray Source'
_exptl_absorpt_coefficient_mu 1.285
_exptl_absorpt_correction_T_max 1.00000
_exptl_absorpt_correction_T_min 0.37186
_exptl_absorpt_correction_type multi-scan
_exptl_absorpt_process_details
;
CrysAlisPro 1.171.39.46e (Rigaku Oxford Diffraction, 2018)
Empirical absorption correction using spherical harmonics,
 implemented in SCALE3 ABSPACK scaling algorithm.
;
_exptl_crystal_colour colourless
_exptl_crystal_density_diffrn 1.550
_exptl_crystal_density_meas ?
_exptl_crystal_density_method 'not measured'
_exptl_crystal_description needle
_exptl_crystal_F_000 1544
_exptl_crystal_size_max 0.9
_exptl_crystal_size_mid 0.2
_exptl_crystal_size_min 0.15
_refine_diff_density_max 0.983
_refine_diff_density_min -1.218
_refine_diff_density_rms 0.064
_refine_ls_extinction_method none
_refine_ls_goodness_of_fit_ref 1.027
_refine_ls_hydrogen_treatment mixed
_refine_ls_matrix_type full
_refine_ls_number_parameters 458
_refine_ls_number_reflns 7490
_refine_ls_number_restraints 36
_refine_ls_restrained_S_all 1.067
_refine_ls_R_factor_all 0.0550
_refine_ls_R_factor_gt 0.0430
_refine_ls_shift/su_max 0.001
_refine_ls_shift/su_mean 0.000
_refine_ls_structure_factor_coef Fsqd
_refine_ls_weighting_details 'w=1/[\s^2^(Fo^2^)+(0.0417P)^2^+4.0939P] where P=(Fo^2^+2Fc^2^)/3'
_refine_ls_weighting_scheme calc
_refine_ls_wR_factor_gt 0.1003
_refine_ls_wR_factor_ref 0.1082
_reflns_Friedel_coverage 0.000
_reflns_number_gt 6163
_reflns_number_total 7490
_reflns_threshold_expression 'I > 2\s(I)'
_cod_data_source_file d0ra03192e3.cif
_cod_data_source_block 10b
_cod_depositor_comments
;
The following automatic conversions were performed:

data item '_exptl_crystal_density_meas' value 'not measured' was
changed to '?' -- the value is perceived as not measured.

Automatic conversion script
Id: cif_fix_values 7556 2019-12-06 15:28:31Z antanas 

 Adding full bibliography for 7240517--7240533.cif.
;
_cod_database_code 7240533
_shelx_shelxl_version_number 2018/3
_shelx_space_group_comment
;
The symmetry employed for this shelxl refinement is uniquely defined
by the following loop, which should always be used as a source of
symmetry information in preference to the above space-group names.
They are only intended as comments.
;
_shelx_estimated_absorpt_t_max 0.831
_shelx_estimated_absorpt_t_min 0.360

loop_
_space_group_symop_operation_xyz
'x, y, z'
'-x+1/2, y+1/2, -z+1/2'
'-x, -y, -z'
'x-1/2, -y-1/2, z-1/2'

loop_
_atom_site_label
_atom_site_type_symbol
_atom_site_fract_x
_atom_site_fract_y
_atom_site_fract_z
_atom_site_U_iso_or_equiv
_atom_site_adp_type
_atom_site_occupancy
_atom_site_site_symmetry_order
_atom_site_calc_flag
_atom_site_refinement_flags_posn
_atom_site_refinement_flags_adp
_atom_site_refinement_flags_occupancy
_atom_site_disorder_assembly
_atom_site_disorder_group
Zn1 Zn 0.77658(3) 0.50973(2) 0.31838(2) 0.02642(8) Uani 1 1 d . . . . .
N1 N 0.7092(2) 0.47224(10) 0.43364(13) 0.0293(4) Uani 1 1 d . . . . .
N2 N 0.80418(18) 0.58090(9) 0.21959(12) 0.0256(4) Uani 1 1 d . . . . .
O11 O 0.87914(18) 0.56634(9) 0.40742(11) 0.0355(4) Uani 1 1 d . . . . .
O12 O 0.9322(2) 0.58245(11) 0.54695(13) 0.0518(5) Uani 1 1 d . . . . .
O21 O 0.58871(16) 0.52842(9) 0.26825(11) 0.0343(4) Uani 1 1 d . . . . .
O22 O 0.45871(18) 0.59368(11) 0.18079(16) 0.0538(6) Uani 1 1 d . . . . .
C11 C 0.7657(3) 0.50424(12) 0.50129(15) 0.0329(5) Uani 1 1 d . . . . .
C12 C 0.7287(3) 0.49558(15) 0.58313(17) 0.0430(7) Uani 1 1 d . . . . .
H12 H 0.773111 0.517712 0.629810 0.052 Uiso 1 1 calc R . . . .
C13 C 0.6271(3) 0.45445(16) 0.59269(18) 0.0475(8) Uani 1 1 d . . . . .
H13 H 0.598811 0.449713 0.645747 0.057 Uiso 1 1 calc R . . . .
C14 C 0.5646(3) 0.41899(13) 0.52234(18) 0.0396(6) Uani 1 1 d . . . . .
C15 C 0.4570(3) 0.37593(15) 0.5266(2) 0.0514(8) Uani 1 1 d . . . . .
H15 H 0.423435 0.370546 0.577851 0.062 Uiso 1 1 calc R . . . .
C16 C 0.4021(3) 0.34232(15) 0.4565(2) 0.0549(9) Uani 1 1 d . . . . .
H16 H 0.331490 0.314082 0.460270 0.066 Uiso 1 1 calc R . . . .
C17 C 0.4511(3) 0.34983(15) 0.3781(2) 0.0496(7) Uani 1 1 d . . . . .
H17 H 0.414001 0.325798 0.330957 0.060 Uiso 1 1 calc R . . . .
C18 C 0.5530(3) 0.39226(13) 0.37096(19) 0.0399(6) Uani 1 1 d . . . . .
H18 H 0.583957 0.397444 0.318785 0.048 Uiso 1 1 calc R . . . .
C19 C 0.6111(2) 0.42807(12) 0.44236(16) 0.0330(5) Uani 1 1 d . . . . .
C110 C 0.8688(3) 0.55474(13) 0.48563(16) 0.0354(6) Uani 1 1 d . . . . .
C21 C 0.6892(2) 0.60319(12) 0.18193(16) 0.0300(5) Uani 1 1 d . . . . .
C22 C 0.6782(3) 0.65027(15) 0.11677(19) 0.0441(7) Uani 1 1 d . . . . .
H22 H 0.595681 0.665799 0.093053 0.053 Uiso 1 1 calc R . . . .
C23 C 0.7901(3) 0.67290(15) 0.08875(19) 0.0464(7) Uani 1 1 d . . . . .
H23 H 0.784396 0.703736 0.045092 0.056 Uiso 1 1 calc R . . . .
C24 C 0.9143(2) 0.64965(13) 0.12583(16) 0.0345(5) Uani 1 1 d . . . . .
C25 C 1.0357(3) 0.66924(15) 0.09880(18) 0.0440(7) Uani 1 1 d . . . . .
H25 H 1.035174 0.698720 0.053901 0.053 Uiso 1 1 calc R . . . .
C26 C 1.1520(3) 0.64535(16) 0.13786(19) 0.0477(7) Uani 1 1 d . . . . .
H26 H 1.230598 0.657780 0.118729 0.057 Uiso 1 1 calc R . . . .
C27 C 1.1552(3) 0.60206(16) 0.20685(19) 0.0459(7) Uani 1 1 d . . . . .
H27 H 1.236167 0.587295 0.234365 0.055 Uiso 1 1 calc R . . . .
C28 C 1.0409(2) 0.58134(14) 0.23412(17) 0.0362(6) Uani 1 1 d . . . . .
H28 H 1.043990 0.552373 0.279748 0.043 Uiso 1 1 calc R . . . .
C29 C 0.9184(2) 0.60387(12) 0.19309(15) 0.0275(5) Uani 1 1 d . . . . .
C210 C 0.5676(2) 0.57338(13) 0.21234(17) 0.0337(5) Uani 1 1 d . . . . .
N31 N 0.9499(2) 0.34263(11) 0.21864(14) 0.0382(5) Uani 1 1 d . . . . .
N32 N 0.8751(2) 0.43070(10) 0.29138(13) 0.0285(4) Uani 1 1 d . . . . .
H32 H 0.926(3) 0.4173(15) 0.333(2) 0.042(8) Uiso 1 1 d . . . . .
C31 C 1.0352(4) 0.31745(18) 0.2925(3) 0.0800(14) Uani 1 1 d . . . . .
H31A H 0.983945 0.304562 0.337030 0.096 Uiso 1 1 calc R . . . .
H31B H 1.099944 0.350096 0.314983 0.096 Uiso 1 1 calc R . . . .
C32 C 1.1021(5) 0.2583(2) 0.2583(4) 0.0995(18) Uani 1 1 d . . . . .
H32A H 1.058377 0.217851 0.270815 0.119 Uiso 0.561(10) 1 calc R . P A 1
H32B H 1.194541 0.255923 0.282441 0.119 Uiso 0.561(10) 1 calc R . P A 1
H32C H 1.186182 0.271019 0.241065 0.119 Uiso 0.439(10) 1 calc R . P A 2
H32D H 1.118102 0.224686 0.301834 0.119 Uiso 0.439(10) 1 calc R . P A 2
C33 C 1.0859(6) 0.2722(3) 0.1516(5) 0.064(3) Uani 0.561(10) 1 d . . P A 1
H33A H 1.154681 0.300895 0.136091 0.076 Uiso 0.561(10) 1 calc R . P A 1
H33B H 1.084524 0.231668 0.119308 0.076 Uiso 0.561(10) 1 calc R . P A 1
C33A C 1.0203(10) 0.2355(4) 0.1909(6) 0.065(3) Uani 0.439(10) 1 d . . P A 2
H33C H 0.950063 0.209059 0.209148 0.079 Uiso 0.439(10) 1 calc R . P A 2
H33D H 1.068055 0.209264 0.154043 0.079 Uiso 0.439(10) 1 calc R . P A 2
C34 C 0.9602(4) 0.30350(18) 0.1419(2) 0.0647(10) Uani 1 1 d . . . . .
H34A H 0.890451 0.270792 0.134326 0.078 Uiso 0.561(10) 1 calc R . P A 1
H34B H 0.950771 0.331710 0.092130 0.078 Uiso 0.561(10) 1 calc R . P A 1
H34C H 1.021009 0.322691 0.106794 0.078 Uiso 0.439(10) 1 calc R . P A 2
H34D H 0.874808 0.296338 0.108116 0.078 Uiso 0.439(10) 1 calc R . P A 2
C35 C 0.8761(2) 0.39633(12) 0.22269(15) 0.0311(5) Uani 1 1 d . . . . .
C36 C 0.7926(4) 0.41714(19) 0.1425(2) 0.0720(12) Uani 1 1 d . . . . .
H36A H 0.740404 0.454565 0.153855 0.108 Uiso 1 1 calc GR . . . .
H36B H 0.735139 0.381702 0.121511 0.108 Uiso 1 1 calc GR . . . .
H36C H 0.848401 0.428545 0.100616 0.108 Uiso 1 1 calc GR . . . .
C4 C 0.6917(4) 0.5339(2) 0.8855(3) 0.0817(13) Uani 1 1 d . . . . .
Cl1 Cl 0.7863(3) 0.57255(10) 0.79826(14) 0.0820(8) Uani 0.532(3) 1 d . U P B 1
Cl2 Cl 0.5789(2) 0.59729(13) 0.8911(2) 0.0999(11) Uani 0.532(3) 1 d . U P B 1
Cl3 Cl 0.8082(6) 0.5239(3) 0.9644(3) 0.130(2) Uani 0.532(3) 1 d . U P B 1
Cl4 Cl 0.6652(5) 0.5833(2) 0.8177(3) 0.196(3) Uani 0.468(3) 1 d . U P B 2
Cl5 Cl 0.5693(3) 0.5280(3) 0.9662(2) 0.144(2) Uani 0.468(3) 1 d . U P B 2
Cl6 Cl 0.8447(4) 0.5320(3) 0.9522(3) 0.0790(13) Uani 0.468(3) 1 d . U P B 2
C5 C 0.9664(4) 0.71118(19) 0.4048(3) 0.0722(12) Uani 1 1 d . . . . .
Cl7 Cl 0.90646(8) 0.75633(4) 0.48611(5) 0.0569(2) Uani 1 1 d . . . . .
Cl8 Cl 1.1490(4) 0.6897(3) 0.4551(8) 0.101(2) Uani 0.373(11) 1 d . U P C 1
Cl9 Cl 0.9717(15) 0.7436(2) 0.3156(4) 0.104(3) Uani 0.373(11) 1 d . U P C 1
Cl8A Cl 1.1266(4) 0.7170(3) 0.4041(4) 0.116(2) Uani 0.627(11) 1 d . U P C 2
Cl9A Cl 0.8779(7) 0.74789(13) 0.30424(15) 0.0915(12) Uani 0.627(11) 1 d . U P C 2
H5 H 0.938(3) 0.6703(18) 0.403(2) 0.057(10) Uiso 1 1 d . . . . .
H4 H 0.663(4) 0.494(2) 0.865(3) 0.080(13) Uiso 1 1 d . . . . .

loop_
_atom_site_aniso_label
_atom_site_aniso_U_11
_atom_site_aniso_U_22
_atom_site_aniso_U_33
_atom_site_aniso_U_23
_atom_site_aniso_U_13
_atom_site_aniso_U_12
Zn1 0.02643(14) 0.02696(14) 0.02574(15) -0.00187(10) 0.00309(10) 0.00003(10)
N1 0.0317(10) 0.0295(10) 0.0269(10) 0.0011(8) 0.0048(8) 0.0067(8)
N2 0.0223(9) 0.0268(9) 0.0276(10) -0.0004(8) 0.0027(7) 0.0001(7)
O11 0.0401(10) 0.0321(9) 0.0324(10) -0.0046(7) -0.0014(7) -0.0041(7)
O12 0.0627(13) 0.0488(12) 0.0372(11) -0.0100(9) -0.0175(9) 0.0029(10)
O21 0.0253(8) 0.0404(10) 0.0380(10) 0.0037(8) 0.0068(7) -0.0018(7)
O22 0.0216(9) 0.0545(13) 0.0837(16) 0.0182(11) 0.0019(9) 0.0060(8)
C11 0.0386(13) 0.0329(13) 0.0259(12) 0.0016(10) -0.0001(10) 0.0161(10)
C12 0.0534(17) 0.0500(17) 0.0241(13) 0.0029(11) 0.0003(11) 0.0238(13)
C13 0.0552(17) 0.0605(19) 0.0295(14) 0.0186(13) 0.0155(12) 0.0313(15)
C14 0.0395(14) 0.0397(14) 0.0429(15) 0.0197(12) 0.0172(12) 0.0217(11)
C15 0.0485(17) 0.0466(17) 0.065(2) 0.0324(16) 0.0303(16) 0.0222(14)
C16 0.0431(16) 0.0378(16) 0.089(3) 0.0259(17) 0.0266(17) 0.0059(13)
C17 0.0448(16) 0.0375(15) 0.068(2) 0.0068(14) 0.0112(14) -0.0040(12)
C18 0.0427(14) 0.0337(13) 0.0450(16) 0.0046(11) 0.0127(12) -0.0023(11)
C19 0.0334(12) 0.0315(13) 0.0355(13) 0.0082(10) 0.0101(10) 0.0100(10)
C110 0.0396(14) 0.0315(12) 0.0324(13) -0.0044(10) -0.0054(10) 0.0114(10)
C21 0.0242(11) 0.0324(12) 0.0328(13) 0.0013(10) 0.0013(9) 0.0024(9)
C22 0.0322(13) 0.0503(17) 0.0479(16) 0.0173(13) -0.0012(11) 0.0074(12)
C23 0.0470(16) 0.0491(17) 0.0424(16) 0.0200(13) 0.0036(12) 0.0003(13)
C24 0.0351(13) 0.0371(13) 0.0316(13) 0.0004(10) 0.0058(10) -0.0054(10)
C25 0.0485(16) 0.0470(16) 0.0384(15) 0.0009(12) 0.0129(12) -0.0166(13)
C26 0.0323(14) 0.0633(19) 0.0500(17) -0.0067(14) 0.0150(12) -0.0183(13)
C27 0.0248(12) 0.0617(19) 0.0509(17) -0.0049(14) 0.0041(11) -0.0042(12)
C28 0.0253(11) 0.0446(15) 0.0386(14) 0.0025(11) 0.0036(10) -0.0010(10)
C29 0.0241(11) 0.0303(12) 0.0284(12) -0.0043(9) 0.0041(9) -0.0034(9)
C210 0.0224(11) 0.0356(13) 0.0429(14) -0.0009(11) 0.0037(10) 0.0018(10)
N31 0.0398(12) 0.0360(12) 0.0370(12) -0.0123(9) -0.0015(9) 0.0080(9)
N32 0.0333(10) 0.0291(10) 0.0223(10) 0.0006(8) 0.0005(8) 0.0050(8)
C31 0.090(3) 0.052(2) 0.082(3) -0.0274(19) -0.045(2) 0.042(2)
C32 0.085(3) 0.055(2) 0.145(5) -0.038(3) -0.032(3) 0.039(2)
C33 0.044(3) 0.052(4) 0.096(6) -0.046(4) 0.013(3) 0.001(3)
C33A 0.069(6) 0.048(5) 0.075(6) -0.028(4) -0.004(4) 0.020(4)
C34 0.070(2) 0.062(2) 0.061(2) -0.0360(18) 0.0049(17) 0.0132(17)
C35 0.0348(12) 0.0308(12) 0.0267(12) -0.0012(9) 0.0006(9) 0.0008(10)
C36 0.107(3) 0.060(2) 0.0389(18) -0.0156(15) -0.0288(18) 0.035(2)
C4 0.075(3) 0.068(3) 0.095(3) -0.032(2) -0.015(2) -0.001(2)
Cl1 0.1108(19) 0.0685(12) 0.0713(13) -0.0030(9) 0.0291(12) -0.0152(11)
Cl2 0.0683(13) 0.0944(17) 0.133(2) -0.0546(17) -0.0012(13) 0.0230(11)
Cl3 0.202(5) 0.124(3) 0.0540(15) -0.0061(19) -0.015(3) 0.097(3)
Cl4 0.190(5) 0.178(4) 0.181(4) 0.127(3) -0.118(4) -0.116(4)
Cl5 0.0704(17) 0.279(6) 0.081(2) -0.071(3) 0.0028(13) -0.007(2)
Cl6 0.0547(13) 0.089(2) 0.088(3) -0.0188(17) -0.0081(13) -0.0219(14)
C5 0.087(3) 0.050(2) 0.084(3) -0.0239(19) 0.024(2) -0.035(2)
Cl7 0.0586(5) 0.0612(5) 0.0497(4) -0.0015(4) 0.0031(3) -0.0140(4)
Cl8 0.0458(17) 0.068(3) 0.189(7) -0.049(3) 0.015(3) -0.0115(16)
Cl9 0.205(9) 0.0499(18) 0.067(3) -0.0054(16) 0.054(4) -0.013(3)
Cl8A 0.0662(16) 0.114(3) 0.173(4) -0.075(3) 0.032(2) -0.0317(19)
Cl9A 0.159(4) 0.0625(11) 0.0508(10) -0.0148(8) 0.0057(14) 0.0116(16)

loop_
_atom_type_symbol
_atom_type_description
_atom_type_scat_dispersion_real
_atom_type_scat_dispersion_imag
_atom_type_scat_source
C C 0.0033 0.0016 'International Tables Vol C Tables 4.2.6.8 and 6.1.1.4'
H H 0.0000 0.0000 'International Tables Vol C Tables 4.2.6.8 and 6.1.1.4'
Cl Cl 0.1484 0.1585 'International Tables Vol C Tables 4.2.6.8 and 6.1.1.4'
N N 0.0061 0.0033 'International Tables Vol C Tables 4.2.6.8 and 6.1.1.4'
O O 0.0106 0.0060 'International Tables Vol C Tables 4.2.6.8 and 6.1.1.4'
Zn Zn 0.2839 1.4301 'International Tables Vol C Tables 4.2.6.8 and 6.1.1.4'

loop_
_geom_angle_atom_site_label_1
_geom_angle_atom_site_label_2
_geom_angle_atom_site_label_3
_geom_angle
_geom_angle_site_symmetry_1
_geom_angle_site_symmetry_3
_geom_angle_publ_flag
N1 Zn1 N2 157.34(7) . . ?
O11 Zn1 N1 78.75(8) . . ?
O11 Zn1 N2 91.00(7) . . ?
O11 Zn1 O21 123.29(8) . . ?
O21 Zn1 N1 90.30(7) . . ?
O21 Zn1 N2 78.43(7) . . ?
N32 Zn1 N1 97.13(8) . . ?
N32 Zn1 N2 105.48(8) . . ?
N32 Zn1 O11 112.86(8) . . ?
N32 Zn1 O21 123.72(8) . . ?
C11 N1 Zn1 110.85(17) . . ?
C11 N1 C19 119.3(2) . . ?
C19 N1 Zn1 129.41(17) . . ?
C21 N2 Zn1 111.06(15) . . ?
C21 N2 C29 118.9(2) . . ?
C29 N2 Zn1 130.07(15) . . ?
C110 O11 Zn1 118.17(16) . . ?
C210 O21 Zn1 118.30(15) . . ?
N1 C11 C12 122.9(3) . . ?
N1 C11 C110 116.0(2) . . ?
C12 C11 C110 120.9(2) . . ?
C11 C12 H12 120.5 . . ?
C13 C12 C11 119.0(3) . . ?
C13 C12 H12 120.5 . . ?
C12 C13 H13 120.0 . . ?
C12 C13 C14 120.0(2) . . ?
C14 C13 H13 120.0 . . ?
C13 C14 C15 123.5(3) . . ?
C13 C14 C19 118.0(3) . . ?
C15 C14 C19 118.5(3) . . ?
C14 C15 H15 119.7 . . ?
C16 C15 C14 120.7(3) . . ?
C16 C15 H15 119.7 . . ?
C15 C16 H16 119.7 . . ?
C15 C16 C17 120.6(3) . . ?
C17 C16 H16 119.7 . . ?
C16 C17 H17 119.8 . . ?
C18 C17 C16 120.4(3) . . ?
C18 C17 H17 119.8 . . ?
C17 C18 H18 119.9 . . ?
C17 C18 C19 120.2(3) . . ?
C19 C18 H18 119.9 . . ?
N1 C19 C14 120.8(2) . . ?
N1 C19 C18 119.6(2) . . ?
C18 C19 C14 119.6(2) . . ?
O11 C110 C11 115.7(2) . . ?
O12 C110 O11 125.3(3) . . ?
O12 C110 C11 119.0(2) . . ?
N2 C21 C22 123.0(2) . . ?
N2 C21 C210 115.7(2) . . ?
C22 C21 C210 121.3(2) . . ?
C21 C22 H22 120.5 . . ?
C23 C22 C21 119.0(2) . . ?
C23 C22 H22 120.5 . . ?
C22 C23 H23 120.0 . . ?
C22 C23 C24 119.9(3) . . ?
C24 C23 H23 120.0 . . ?
C23 C24 C25 123.6(3) . . ?
C23 C24 C29 118.1(2) . . ?
C29 C24 C25 118.3(2) . . ?
C24 C25 H25 119.7 . . ?
C26 C25 C24 120.5(3) . . ?
C26 C25 H25 119.7 . . ?
C25 C26 H26 119.7 . . ?
C25 C26 C27 120.7(2) . . ?
C27 C26 H26 119.7 . . ?
C26 C27 H27 119.6 . . ?
C28 C27 C26 120.7(3) . . ?
C28 C27 H27 119.6 . . ?
C27 C28 H28 120.1 . . ?
C27 C28 C29 119.8(3) . . ?
C29 C28 H28 120.1 . . ?
N2 C29 C24 121.0(2) . . ?
N2 C29 C28 119.1(2) . . ?
C28 C29 C24 119.9(2) . . ?
O21 C210 C21 116.1(2) . . ?
O22 C210 O21 125.8(2) . . ?
O22 C210 C21 118.1(2) . . ?
C31 N31 C34 111.9(2) . . ?
C35 N31 C31 122.1(2) . . ?
C35 N31 C34 126.0(2) . . ?
Zn1 N32 H32 113(2) . . ?
C35 N32 Zn1 133.19(18) . . ?
C35 N32 H32 114(2) . . ?
N31 C31 H31A 111.0 . . ?
N31 C31 H31B 111.0 . . ?
N31 C31 C32 104.0(3) . . ?
H31A C31 H31B 109.0 . . ?
C32 C31 H31A 111.0 . . ?
C32 C31 H31B 111.0 . . ?
C31 C32 H32A 111.0 . . ?
C31 C32 H32B 111.0 . . ?
C31 C32 H32C 110.3 . . ?
C31 C32 H32D 110.3 . . ?
C31 C32 C33 103.6(4) . . ?
H32A C32 H32B 109.0 . . ?
H32C C32 H32D 108.5 . . ?
C33 C32 H32A 111.0 . . ?
C33 C32 H32B 111.0 . . ?
C33A C32 C31 107.3(4) . . ?
C33A C32 H32C 110.3 . . ?
C33A C32 H32D 110.3 . . ?
C32 C33 H33A 112.1 . . ?
C32 C33 H33B 112.1 . . ?
H33A C33 H33B 109.7 . . ?
C34 C33 C32 98.4(4) . . ?
C34 C33 H33A 112.1 . . ?
C34 C33 H33B 112.1 . . ?
C32 C33A H33C 111.1 . . ?
C32 C33A H33D 111.1 . . ?
C32 C33A C34 103.4(6) . . ?
H33C C33A H33D 109.0 . . ?
C34 C33A H33C 111.1 . . ?
C34 C33A H33D 111.1 . . ?
N31 C34 C33A 97.4(4) . . ?
N31 C34 H34A 110.0 . . ?
N31 C34 H34B 110.0 . . ?
N31 C34 H34C 112.3 . . ?
N31 C34 H34D 112.3 . . ?
C33 C34 N31 108.5(4) . . ?
C33 C34 H34A 110.0 . . ?
C33 C34 H34B 110.0 . . ?
C33A C34 H34C 112.3 . . ?
C33A C34 H34D 112.3 . . ?
H34A C34 H34B 108.4 . . ?
H34C C34 H34D 109.9 . . ?
N31 C35 C36 116.9(2) . . ?
N32 C35 N31 123.5(2) . . ?
N32 C35 C36 119.6(2) . . ?
C35 C36 H36A 109.5 . . ?
C35 C36 H36B 109.5 . . ?
C35 C36 H36C 109.5 . . ?
H36A C36 H36B 109.5 . . ?
H36A C36 H36C 109.5 . . ?
H36B C36 H36C 109.5 . . ?
Cl1 C4 H4 106(3) . . ?
Cl2 C4 Cl1 97.5(3) . . ?
Cl2 C4 H4 120(3) . . ?
Cl3 C4 Cl1 102.4(3) . . ?
Cl3 C4 Cl2 118.4(3) . . ?
Cl3 C4 H4 110(3) . . ?
Cl4 C4 Cl5 117.4(4) . . ?
Cl4 C4 Cl6 120.9(4) . . ?
Cl4 C4 H4 109(3) . . ?
Cl5 C4 H4 89(3) . . ?
Cl6 C4 Cl5 101.7(3) . . ?
Cl6 C4 H4 115(3) . . ?
C4 Cl5 Cl5 151.5(4) . 3_667 ?
Cl7 C5 Cl8 102.9(3) . . ?
Cl7 C5 Cl9A 103.8(3) . . ?
Cl7 C5 H5 112(2) . . ?
Cl8 C5 H5 95(2) . . ?
Cl9 C5 Cl7 119.9(4) . . ?
Cl9 C5 Cl8 108.1(4) . . ?
Cl9 C5 H5 115(2) . . ?
Cl8A C5 Cl7 114.4(2) . . ?
Cl8A C5 Cl9A 109.4(3) . . ?
Cl8A C5 H5 113(2) . . ?
Cl9A C5 H5 104(2) . . ?

loop_
_geom_bond_atom_site_label_1
_geom_bond_atom_site_label_2
_geom_bond_distance
_geom_bond_site_symmetry_2
_geom_bond_publ_flag
Zn1 N1 2.175(2) . ?
Zn1 N2 2.1786(19) . ?
Zn1 O11 2.0033(17) . ?
Zn1 O21 2.0093(17) . ?
Zn1 N32 1.974(2) . ?
N1 C11 1.318(3) . ?
N1 C19 1.366(3) . ?
N2 C21 1.322(3) . ?
N2 C29 1.373(3) . ?
O11 C110 1.280(3) . ?
O12 C110 1.229(3) . ?
O21 C210 1.272(3) . ?
O22 C210 1.227(3) . ?
C11 C12 1.410(4) . ?
C11 C110 1.515(4) . ?
C12 H12 0.9300 . ?
C12 C13 1.356(5) . ?
C13 H13 0.9300 . ?
C13 C14 1.406(5) . ?
C14 C15 1.414(4) . ?
C14 C19 1.424(3) . ?
C15 H15 0.9300 . ?
C15 C16 1.359(5) . ?
C16 H16 0.9300 . ?
C16 C17 1.408(5) . ?
C17 H17 0.9300 . ?
C17 C18 1.368(4) . ?
C18 H18 0.9300 . ?
C18 C19 1.407(4) . ?
C21 C22 1.402(4) . ?
C21 C210 1.517(3) . ?
C22 H22 0.9300 . ?
C22 C23 1.360(4) . ?
C23 H23 0.9300 . ?
C23 C24 1.404(4) . ?
C24 C25 1.422(4) . ?
C24 C29 1.412(3) . ?
C25 H25 0.9300 . ?
C25 C26 1.352(4) . ?
C26 H26 0.9300 . ?
C26 C27 1.401(4) . ?
C27 H27 0.9300 . ?
C27 C28 1.365(4) . ?
C28 H28 0.9300 . ?
C28 C29 1.405(3) . ?
N31 C31 1.454(4) . ?
N31 C34 1.468(4) . ?
N31 C35 1.334(3) . ?
N32 H32 0.82(3) . ?
N32 C35 1.295(3) . ?
C31 H31A 0.9700 . ?
C31 H31B 0.9700 . ?
C31 C32 1.519(5) . ?
C32 H32A 0.9700 . ?
C32 H32B 0.9700 . ?
C32 H32C 0.9700 . ?
C32 H32D 0.9700 . ?
C32 C33 1.699(10) . ?
C32 C33A 1.346(9) . ?
C33 H33A 0.9700 . ?
C33 H33B 0.9700 . ?
C33 C34 1.421(7) . ?
C33A H33C 0.9700 . ?
C33A H33D 0.9700 . ?
C33A C34 1.664(10) . ?
C34 H34A 0.9700 . ?
C34 H34B 0.9700 . ?
C34 H34C 0.9700 . ?
C34 H34D 0.9700 . ?
C35 C36 1.492(4) . ?
C36 H36A 0.9600 . ?
C36 H36B 0.9600 . ?
C36 H36C 0.9600 . ?
C4 Cl1 1.955(6) . ?
C4 Cl2 1.739(5) . ?
C4 Cl3 1.617(6) . ?
C4 Cl4 1.469(6) . ?
C4 Cl5 1.908(6) . ?
C4 Cl6 1.763(6) . ?
C4 H4 0.90(4) . ?
Cl5 Cl5 2.205(9) 3_667 ?
C5 Cl7 1.759(4) . ?
C5 Cl8 1.975(8) . ?
C5 Cl9 1.567(7) . ?
C5 Cl8A 1.641(5) . ?
C5 Cl9A 1.876(6) . ?
C5 H5 0.88(4) . ?

loop_
_geom_hbond_atom_site_label_D
_geom_hbond_atom_site_label_H
_geom_hbond_atom_site_label_A
_geom_hbond_distance_DH
_geom_hbond_distance_HA
_geom_hbond_distance_DA
_geom_hbond_angle_DHA
_geom_hbond_site_symmetry_A
_geom_hbond_publ_flag
N32 H32 O12 0.82(3) 2.23(3) 3.022(3) 161(3) 3_766 yes
